data_1575888
loop_
_publ_author_name
'Senn, Sebastian'
'M&#xf6;rsdorf, Jean-Marc'
'Bertrams, Maria-Sophie'
'Kerzig, Christoph'
'Ballmann, Joachim'

_publ_section_title
;
 &#x3c0;-Extended diphosphonium-bridged ladder stilbenes: water-soluble
 fluorophores with up to eight annulated rings.
;
_journal_issue 43
_journal_name_full 'Chemical science'
_journal_page_first 20517
_journal_page_last 20526
_journal_paper_doi 10.1039/d5sc03752b
_journal_volume 16
_journal_year 2025
_chemical_formula_moiety 'C30 H38 P2, 3(C H4 O), 2(Cl), H2 O'
_chemical_formula_sum 'C33 H52 Cl2 O4 P2'
_chemical_formula_weight 645.58
_space_group_crystal_system monoclinic
_space_group_IT_number 14
_space_group_name_Hall '-P 2yn'
_space_group_name_H-M_alt 'P 1 21/n 1'
_atom_sites_solution_hydrogens mixed
_atom_sites_solution_primary dual
_audit_creation_date 2023-06-21
_audit_creation_method
;
Olex2 1.5
(compiled 2023.03.06 svn.rbb2c1857 for OlexSys, GUI svn.r6748)
;
_audit_update_record
;
2025-03-14 deposited with the CCDC.	2025-09-29 downloaded from the CCDC.
;
_cell_angle_alpha 90
_cell_angle_beta 91.842(5)
_cell_angle_gamma 90
_cell_formula_units_Z 4
_cell_length_a 7.8799(3)
_cell_length_b 10.1289(4)
_cell_length_c 43.307(2)
_cell_measurement_reflns_used 7463
_cell_measurement_temperature 120(1)
_cell_measurement_theta_max 68.6400
_cell_measurement_theta_min 4.0790
_cell_volume 3454.7(2)
_computing_cell_refinement 'CrysAlisPro 1.171.42.51a (Rigaku OD, 2022)'
_computing_data_collection 'CrysAlisPro 1.171.42.51a (Rigaku OD, 2022)'
_computing_data_reduction 'CrysAlisPro 1.171.42.51a (Rigaku OD, 2022)'
_computing_molecular_graphics 'Olex2 1.5 (Dolomanov et al., 2009)'
_computing_publication_material 'Olex2 1.5 (Dolomanov et al., 2009)'
_computing_structure_refinement 'SHELXL 2018/3 (Sheldrick, 2015)'
_computing_structure_solution 'SHELXT  (Sheldrick, 2015)'
_diffrn_ambient_environment N~2~
_diffrn_ambient_temperature 120(1)
_diffrn_detector 'CCD plate'
_diffrn_detector_area_resol_mean 7.9621
_diffrn_detector_type Eos
_diffrn_measured_fraction_theta_full 0.999
_diffrn_measured_fraction_theta_max 0.999
_diffrn_measurement_details
;
List of Runs (angles in degrees, time in seconds):

  # Type    Start    End  Width  t~exp~   \w     \q     \k     \f   Frames
#--------------------------------------------------------------------------
  1  \w    -22.00  69.00   1.00    5.00    --    0.00  57.00 -90.00   91
  2  \w    -27.00  73.00   1.00    5.00    --    0.00  38.00-150.00  100
  3  \w    -16.00  35.00   1.00    5.00    --    0.00 -84.00  71.00   51
  4  \w    -25.00  17.00   1.00    5.00    --   20.00 103.00 -38.91   42
  5  \w    -30.00   1.00   1.00    5.00    --   24.00 121.00 129.16   31
  6  \w    -14.00  12.00   1.00   10.00    --   32.00 108.00 -80.15   26
  7  \w    -15.00  11.00   1.00   10.00    --   32.00 109.00-162.24   26
  8  \w     -8.00  18.00   1.00   10.00    --   36.00 102.00-144.94   26
  9  \w      6.00  33.00   1.00   10.00    --   44.00  89.00  75.36   27
 10  \w      6.00  33.00   1.00   10.00    --   44.00  88.00 -24.36   27
 11  \w     15.00  45.00   1.00   10.00    --   48.00  80.00-169.28   30
 12  \w     14.00  45.00   1.00   10.00    --   48.00  81.00 -20.48   31
 13  \w     13.00  40.00   1.00   10.00    --   48.00  83.00-118.00   27
 14  \w     18.00  45.00   1.00   10.00    --   52.00  82.00 -93.75   27
 15  \w     18.00  45.00   1.00   10.00    --   52.00  82.00 113.33   27
 16  \w    -93.00  -2.00   1.00   10.00    --  -53.50 125.00  60.00   91
 17  \w      1.00  97.00   1.00   10.00    --   54.75 -99.00-180.00   96
 18  \w     23.00 111.00   1.00   10.00    --   54.75-125.00  30.00   88
 19  \w     25.00 127.00   1.00   10.00    --   56.00  76.00-107.55  102
 20  \w     28.00 131.00   1.00   10.00    --   60.00  77.00  26.99  103
 21  \w     28.00 131.00   1.00   10.00    --   60.00  77.00-170.81  103
 22  \w     29.00 131.00   1.00   10.00    --   60.00  75.00  73.23  102
 23  \w     29.00 131.00   1.00   10.00    --   60.00  76.00   0.10  102
 24  \w     28.00 131.00   1.00   10.00    --   60.00  77.00 -58.64  103
 25  \w     33.00 135.00   1.00   10.00    --   64.00  75.00 -95.13  102
 26  \w     33.00 135.00   1.00   10.00    --   64.00  75.00 142.91  102
 27  \w     40.00 138.00   1.00   10.00    --   68.00  70.00 106.63   98
 28  \w     36.00 139.00   1.00   10.00    --   68.00  77.00 -32.85  103
 29  \w     40.00  81.00   1.00   10.00    --   68.00  70.00-136.17   41
 30  \w     43.00  69.00   1.00   10.00    --   72.00  72.00 109.91   26
 31  \w     41.00  67.00   1.00   10.00    --   72.00  77.00-176.27   26
 32  \w     40.00 143.00   1.00   10.00    --   72.00  77.00  57.02  103
 33  \w     48.00 116.00   1.00   10.00    --   76.00  70.00-114.15   68
 34  \w     46.00 143.00   1.00   10.00    --   76.00  74.00  -9.89   97
 35  \w     59.00  84.00   1.00   10.00    --   80.00  64.00  58.49   25
 36  \w     52.00  78.00   1.00   10.00    --   80.00  70.00  34.10   26
 37  \w     58.00  85.00   1.00   25.00    --   84.00  71.00 157.51   27
 38  \w     57.00  83.00   1.00   25.00    --   84.00  69.00 122.72   26
 39  \w     53.00  83.00   1.00   25.00    --   84.00  75.00 -82.29   30
 40  \w    120.00 151.00   1.00   25.00    --   84.00  75.00   8.87   31
 41  \w     53.00 122.00   1.00   25.00    --   84.00  76.00 -66.42   69
 42  \w     53.00  86.00   1.00   25.00    --   84.00  75.00   8.87   33
 43  \w    102.00 157.00   1.00   25.00    --   88.00  74.00 176.31   55
 44  \w     60.00  87.00   1.00   25.00    --   88.00  74.00 176.31   27
 45  \w    120.00 156.00   1.00   25.00    --   88.00  68.00-157.49   36
 46  \w     61.00  87.00   1.00   25.00    --   88.00  68.00-157.49   26
 47  \w     59.00  85.00   1.00   25.00    --   88.00  73.00 124.33   26
 48  \w     63.00  92.00   1.00   25.00    --   88.00  64.00-127.52   29
 49  \w    136.00 162.00   1.00   25.00    --   92.00  73.00  57.11   26
 50  \w     63.00  90.00   1.00   25.00    --   92.00  73.00  57.11   27
 51  \w     63.00 124.00   1.00   25.00    --   92.00  73.00 128.96   61
 52  \w     74.00 101.00   1.00   25.00    --   92.00  56.00  36.28   27
 53  \w     73.00  99.00   1.00   25.00    --  100.00  69.00  85.09   26
 54  \w     78.00 175.00   1.00   25.00    --  109.50  77.00 -90.00   97
 55  \w     79.00 178.00   1.00   25.00    --  109.50  77.00  60.00   99
 56  \w     78.00 104.00   1.00   25.00    --  109.50  77.00 -30.00   26
 57  \w     78.00 166.00   1.00   25.00    --  109.50  77.00-150.00   88
 58  \w     78.00 174.00   1.00   25.00    --  109.50  77.00  90.00   96
 59  \w     78.00 158.00   1.00   25.00    --  109.50  77.00 -60.00   80
 60  \w     39.00  82.00   1.00   25.00    --  109.50 -50.00-180.00   43
 61  \w     85.00 177.00   1.00   25.00    --  109.50  64.00 -30.00   92
 62  \w     85.00 111.00   1.00   25.00    --  109.50  64.00-120.00   26
 63  \w     85.00 111.00   1.00   25.00    --  109.50  64.00-180.00   26
 64  \w     78.00 163.00   1.00   25.00    --  109.50  77.00 120.00   85
 65  \w     38.00  86.00   1.00   25.00    --  109.50 -92.00  90.00   48
 66  \w     40.00  82.00   1.00   25.00    --  109.50 -92.00 -90.00   42
 67  \w     37.00 107.00   1.00   25.00    --  109.50 -92.00-180.00   70
 68  \w     41.00  77.00   1.00   25.00    --  109.50 -92.00   0.00   36
 69  \w     38.00 100.00   1.00   25.00    --  109.50 -92.00  30.00   62
 70  \w     58.00 113.00   1.00   25.00    --  109.50-111.00 -30.00   55
 71  \w     78.00 161.00   1.00   25.00    --  109.50  77.00 150.00   83
 72  \w     83.00 109.00   1.00   25.00    --  109.50  68.00  -4.96   26
 73  \w     79.00 160.00   1.00   25.00    --  109.50  77.00  30.00   81
 74  \w     86.00 111.00   1.00   25.00    --  109.50  64.00 -60.00   25
 75  \w     62.00 112.00   1.00   25.00    --  109.50-111.00 150.00   50
 76  \w     79.00 149.00   1.00   25.00    --  109.50  77.00   0.00   70
 77  \w     78.00 177.00   1.00   25.00    --  109.50  77.00-120.00   99
 78  \w     78.00 169.00   1.00   25.00    --  109.50  77.00-180.00   91
;
_diffrn_measurement_device 'four-circle diffractometer'
_diffrn_measurement_device_type 'SuperNova, Dual, Cu at home/near, Eos'
_diffrn_measurement_method '\w scans'
_diffrn_orient_matrix_type 'CrysAlisPro convention (1999,Acta A55,543-557)'
_diffrn_orient_matrix_UB_11 -0.1390292000
_diffrn_orient_matrix_UB_12 -0.0529494000
_diffrn_orient_matrix_UB_13 0.0209191000
_diffrn_orient_matrix_UB_21 -0.0383703000
_diffrn_orient_matrix_UB_22 -0.1119827000
_diffrn_orient_matrix_UB_23 -0.0232921000
_diffrn_orient_matrix_UB_31 0.1320859000
_diffrn_orient_matrix_UB_32 -0.0883756000
_diffrn_orient_matrix_UB_33 0.0169102000
_diffrn_radiation_monochromator mirror
_diffrn_radiation_probe x-ray
_diffrn_radiation_type 'Cu K\a'
_diffrn_radiation_wavelength 1.54184
_diffrn_reflns_av_R_equivalents 0.1410
_diffrn_reflns_av_unetI/netI 0.0680
_diffrn_reflns_Laue_measured_fraction_full 0.999
_diffrn_reflns_Laue_measured_fraction_max 0.999
_diffrn_reflns_limit_h_max 9
_diffrn_reflns_limit_h_min -9
_diffrn_reflns_limit_k_max 12
_diffrn_reflns_limit_k_min -12
_diffrn_reflns_limit_l_max 51
_diffrn_reflns_limit_l_min -51
_diffrn_reflns_number 62610
_diffrn_reflns_point_group_measured_fraction_full 0.999
_diffrn_reflns_point_group_measured_fraction_max 0.999
_diffrn_reflns_theta_full 67.076
_diffrn_reflns_theta_max 67.076
_diffrn_reflns_theta_min 4.085
_diffrn_source 'micro-focus sealed X-ray tube'
_diffrn_source_type 'SuperNova (Cu) X-ray Source'
_exptl_absorpt_coefficient_mu 2.832
_exptl_absorpt_correction_T_max 1.000
_exptl_absorpt_correction_T_min 0.738
_exptl_absorpt_correction_type gaussian
_exptl_absorpt_process_details
;
CrysAlisPro 1.171.42.51a (Rigaku Oxford Diffraction, 2022)
Numerical absorption correction based on gaussian integration over
a multifaceted crystal model
Empirical absorption correction using spherical harmonics,
implemented in SCALE3 ABSPACK scaling algorithm.
;
_exptl_crystal_colour yellow
_exptl_crystal_colour_primary yellow
_exptl_crystal_density_diffrn 1.241
_exptl_crystal_description irregular
_exptl_crystal_F_000 1384
_exptl_crystal_size_max 0.14
_exptl_crystal_size_mid 0.07
_exptl_crystal_size_min 0.03
_refine_diff_density_max 0.406
_refine_diff_density_min -0.392
_refine_diff_density_rms 0.073
_refine_ls_extinction_method none
_refine_ls_goodness_of_fit_ref 1.044
_refine_ls_hydrogen_treatment constr
_refine_ls_matrix_type full
_refine_ls_number_parameters 402
_refine_ls_number_reflns 6168
_refine_ls_number_restraints 42
_refine_ls_restrained_S_all 1.042
_refine_ls_R_factor_all 0.0986
_refine_ls_R_factor_gt 0.0668
_refine_ls_shift/su_max 0.001
_refine_ls_shift/su_mean 0.000
_refine_ls_structure_factor_coef Fsqd
_refine_ls_weighting_details 'w=1/[\s^2^(Fo^2^)+(0.0660P)^2^+4.5129P] where P=(Fo^2^+2Fc^2^)/3'
_refine_ls_weighting_scheme calc
_refine_ls_wR_factor_gt 0.1501
_refine_ls_wR_factor_ref 0.1708
_reflns_Friedel_coverage 0.000
_reflns_number_gt 4328
_reflns_number_total 6168
_reflns_threshold_expression 'I > 2\s(I)'
_cod_data_source_file d5sc03752b3.cif
_cod_data_source_block cmpd_4bPh_ba_ss5
_cod_depositor_comments 'Adding full bibliography for 1575881--1575890.cif.'
_cod_original_cell_volume 3454.8(3)
_cod_original_sg_symbol_H-M 'P 21/n'
_cod_database_code 1575888
_shelx_shelxl_version_number 2018/3
_chemical_oxdiff_formula C33H52Cl2O4P2
_chemical_oxdiff_usercomment 'ss183, irregular, yellow'
_shelx_space_group_comment
;
The symmetry employed for this shelxl refinement is uniquely defined
by the following loop, which should always be used as a source of
symmetry information in preference to the above space-group names.
They are only intended as comments.
;
_shelx_estimated_absorpt_t_max 0.920
_shelx_estimated_absorpt_t_min 0.693
_olex2_refinement_description
;
1. Fixed Uiso
 At 1.2 times of:
  All C(H) groups
 At 1.5 times of:
  All C(H,H,H) groups, All O(H) groups, All O(H,H) groups
2. Restrained distances
 C33A-O4A \\sim C33B-O4B
 with sigma of 0.02
 O4A-C33A \\sim O4B-C33B \\sim C31-O1 \\sim C32-O2
 with sigma of 0.02
3. Uiso/Uaniso restraints and constraints
O4A \\sim O4B \\sim C33B \\sim C33A: within 2A with sigma of 0.01 and sigma for
terminal atoms of 0.02 within 2A
Uanis(C33B) = Uanis(C33A)
4. Others
 Sof(O4B)=Sof(H4B)=Sof(C33B)=Sof(H33D)=Sof(H33E)=Sof(H33F)=1-FVAR(1)
 Sof(O4A)=Sof(H4A)=Sof(C33A)=Sof(H33A)=Sof(H33B)=Sof(H33C)=FVAR(1)
5.a Free rotating group:
 O3(H3A,H3B)
5.b Ternary CH refined with riding coordinates:
 C19(H19), C22(H22), C25(H25), C28(H28)
5.c Aromatic/amide H refined with riding coordinates:
 C2(H2), C3(H3), C4(H4), C5(H5), C12(H12), C13(H13), C14(H14), C15(H15),
 C17(H17), C18(H18)
5.d Idealised Me refined as rotating group:
 C20(H20A,H20B,H20C), C21(H21A,H21B,H21C), C23(H23A,H23B,H23C), C24(H24A,H24B,
 H24C), C26(H26A,H26B,H26C), C27(H27A,H27B,H27C), C29(H29A,H29B,H29C), C30(H30A,
 H30B,H30C), C33B(H33D,H33E,H33F), C33A(H33A,H33B,H33C), C32(H32A,H32B,H32C),
 C31(H31A,H31B,H31C)
5.e Idealised tetrahedral OH refined as rotating group:
 O4A(H4A), O4B(H4B), O2(H2A), O1(H1)
;
_olex2_submission_special_instructions 'No special instructions were received'
_oxdiff_exptl_absorpt_empirical_details
;
Empirical correction (ABSPACK) includes:
- Absorption correction using spherical harmonics
- Frame scaling
- Detector area scaling
;

loop_
_space_group_symop_operation_xyz
'x, y, z'
'-x+1/2, y+1/2, -z+1/2'
'-x, -y, -z'
'x-1/2, -y-1/2, z-1/2'

loop_
_atom_site_label
_atom_site_type_symbol
_atom_site_fract_x
_atom_site_fract_y
_atom_site_fract_z
_atom_site_U_iso_or_equiv
_atom_site_adp_type
_atom_site_occupancy
_atom_site_site_symmetry_order
_atom_site_calc_flag
_atom_site_refinement_flags_posn
_atom_site_refinement_flags_adp
_atom_site_refinement_flags_occupancy
_atom_site_disorder_assembly
_atom_site_disorder_group
P1 P 0.08575(12) 0.79521(9) 0.57104(2) 0.0266(2) Uani 1 1 d . . . . .
P2 P 0.21013(12) 0.56883(9) 0.65052(2) 0.0255(2) Uani 1 1 d . . . . .
O4A O 0.3038(10) 0.3668(7) 0.56392(17) 0.055(2) Uani 0.491(8) 1 d D U P A 1
H4A H 0.348256 0.293437 0.568277 0.082 Uiso 0.491(8) 1 calc R U P A 1
O4B O 0.3761(9) 0.3746(7) 0.5260(2) 0.062(2) Uani 0.509(8) 1 d D U P A 2
H4B H 0.430487 0.305778 0.530638 0.094 Uiso 0.509(8) 1 calc R U P A 2
C1 C -0.0387(5) 0.6475(4) 0.56664(9) 0.0288(9) Uani 1 1 d . . . . .
C2 C -0.1604(5) 0.6168(4) 0.54430(10) 0.0315(9) Uani 1 1 d . . . . .
H2 H -0.185783 0.676531 0.527878 0.038 Uiso 1 1 calc R U . . .
C3 C -0.2457(5) 0.4967(4) 0.54615(10) 0.0364(10) Uani 1 1 d . . . . .
H3 H -0.328539 0.473514 0.530667 0.044 Uiso 1 1 calc R U . . .
C4 C -0.2103(5) 0.4103(4) 0.57059(10) 0.0324(9) Uani 1 1 d . . . . .
H4 H -0.268456 0.328361 0.571507 0.039 Uiso 1 1 calc R U . . .
C5 C -0.0906(5) 0.4430(4) 0.59363(10) 0.0316(9) Uani 1 1 d . . . . .
H5 H -0.068889 0.384930 0.610525 0.038 Uiso 1 1 calc R U . . .
C6 C -0.0037(5) 0.5612(4) 0.59160(9) 0.0266(8) Uani 1 1 d . . . . .
C7 C 0.1221(4) 0.6183(3) 0.61342(9) 0.0257(8) Uani 1 1 d . . . . .
C8 C 0.1827(4) 0.7414(3) 0.60718(9) 0.0259(8) Uani 1 1 d . . . . .
C9 C 0.3009(5) 0.7997(4) 0.62982(9) 0.0261(8) Uani 1 1 d . . . . .
C10 C 0.3248(5) 0.7215(3) 0.65596(9) 0.0268(8) Uani 1 1 d . . . . .
C11 C 0.4381(5) 0.7596(4) 0.68066(9) 0.0292(9) Uani 1 1 d . . . . .
C12 C 0.4687(5) 0.6850(4) 0.70777(9) 0.0320(9) Uani 1 1 d . . . . .
H12 H 0.414106 0.602118 0.710095 0.038 Uiso 1 1 calc R U . . .
C13 C 0.5763(5) 0.7308(4) 0.73074(10) 0.0369(10) Uani 1 1 d . . . . .
H13 H 0.596430 0.679267 0.748816 0.044 Uiso 1 1 calc R U . . .
C14 C 0.6579(5) 0.8545(4) 0.72782(10) 0.0367(10) Uani 1 1 d . . . . .
H14 H 0.729089 0.886962 0.744231 0.044 Uiso 1 1 calc R U . . .
C15 C 0.6347(5) 0.9272(4) 0.70143(10) 0.0332(9) Uani 1 1 d . . . . .
H15 H 0.693680 1.008332 0.699271 0.040 Uiso 1 1 calc R U . . .
C16 C 0.5233(5) 0.8829(4) 0.67727(9) 0.0294(9) Uani 1 1 d . . . . .
C17 C 0.4984(5) 0.9588(4) 0.65008(10) 0.0298(9) Uani 1 1 d . . . . .
H17 H 0.558828 1.039301 0.648043 0.036 Uiso 1 1 calc R U . . .
C18 C 0.3897(5) 0.9191(4) 0.62667(10) 0.0297(9) Uani 1 1 d . . . . .
H18 H 0.374345 0.971347 0.608577 0.036 Uiso 1 1 calc R U . . .
C19 C -0.0541(5) 0.9363(4) 0.57474(10) 0.0306(9) Uani 1 1 d . . . . .
H19 H -0.120323 0.945734 0.554773 0.037 Uiso 1 1 calc R U . . .
C20 C -0.1814(6) 0.9104(4) 0.60009(11) 0.0449(11) Uani 1 1 d . . . . .
H20A H -0.120662 0.903659 0.620125 0.067 Uiso 1 1 calc R U . . .
H20B H -0.241977 0.827613 0.595699 0.067 Uiso 1 1 calc R U . . .
H20C H -0.263082 0.983260 0.600635 0.067 Uiso 1 1 calc R U . . .
C21 C 0.0414(6) 1.0653(4) 0.58047(14) 0.0556(14) Uani 1 1 d . . . . .
H21A H -0.038156 1.139510 0.578763 0.083 Uiso 1 1 calc R U . . .
H21B H 0.129169 1.075310 0.565110 0.083 Uiso 1 1 calc R U . . .
H21C H 0.094723 1.064104 0.601232 0.083 Uiso 1 1 calc R U . . .
C22 C 0.2410(5) 0.8151(4) 0.54136(10) 0.0316(9) Uani 1 1 d . . . . .
H22 H 0.289015 0.906253 0.543103 0.038 Uiso 1 1 calc R U . . .
C23 C 0.3866(5) 0.7168(4) 0.54608(12) 0.0449(11) Uani 1 1 d . . . . .
H23A H 0.444866 0.733530 0.566034 0.067 Uiso 1 1 calc R U . . .
H23B H 0.467134 0.727092 0.529465 0.067 Uiso 1 1 calc R U . . .
H23C H 0.341343 0.626663 0.545773 0.067 Uiso 1 1 calc R U . . .
C24 C 0.1527(6) 0.8012(5) 0.50930(10) 0.0461(11) Uani 1 1 d . . . . .
H24A H 0.117611 0.709271 0.506060 0.069 Uiso 1 1 calc R U . . .
H24B H 0.231703 0.826808 0.493337 0.069 Uiso 1 1 calc R U . . .
H24C H 0.052653 0.858620 0.508098 0.069 Uiso 1 1 calc R U . . .
C25 C 0.0345(5) 0.5359(4) 0.67525(10) 0.0330(9) Uani 1 1 d . . . . .
H25 H -0.028920 0.459452 0.665894 0.040 Uiso 1 1 calc R U . . .
C26 C 0.0893(6) 0.4943(5) 0.70791(11) 0.0524(13) Uani 1 1 d . . . . .
H26A H 0.177518 0.426408 0.706922 0.079 Uiso 1 1 calc R U . . .
H26B H -0.008699 0.458727 0.718542 0.079 Uiso 1 1 calc R U . . .
H26C H 0.134188 0.571061 0.719271 0.079 Uiso 1 1 calc R U . . .
C27 C -0.0889(6) 0.6525(5) 0.67487(12) 0.0486(12) Uani 1 1 d . . . . .
H27A H -0.029650 0.731735 0.682462 0.073 Uiso 1 1 calc R U . . .
H27B H -0.183804 0.632792 0.688200 0.073 Uiso 1 1 calc R U . . .
H27C H -0.132213 0.667653 0.653702 0.073 Uiso 1 1 calc R U . . .
C28 C 0.3574(5) 0.4324(4) 0.64823(10) 0.0305(9) Uani 1 1 d . . . . .
H28 H 0.412349 0.421293 0.669206 0.037 Uiso 1 1 calc R U . . .
C29 C 0.2687(6) 0.3030(4) 0.64008(12) 0.0446(11) Uani 1 1 d . . . . .
H29A H 0.174160 0.289331 0.653879 0.067 Uiso 1 1 calc R U . . .
H29B H 0.349653 0.229998 0.642480 0.067 Uiso 1 1 calc R U . . .
H29C H 0.225291 0.306455 0.618639 0.067 Uiso 1 1 calc R U . . .
C30 C 0.4980(5) 0.4652(4) 0.62597(12) 0.0444(11) Uani 1 1 d . . . . .
H30A H 0.449539 0.471988 0.604909 0.067 Uiso 1 1 calc R U . . .
H30B H 0.583910 0.395175 0.626805 0.067 Uiso 1 1 calc R U . . .
H30C H 0.550842 0.549399 0.631928 0.067 Uiso 1 1 calc R U . . .
C33B C 0.216(2) 0.369(4) 0.5388(5) 0.043(2) Uani 0.509(8) 1 d D U P A 2
H33D H 0.149173 0.445797 0.531815 0.064 Uiso 0.509(8) 1 calc R U P A 2
H33E H 0.228996 0.370718 0.561376 0.064 Uiso 0.509(8) 1 calc R U P A 2
H33F H 0.158620 0.287977 0.532203 0.064 Uiso 0.509(8) 1 calc R U P A 2
C33A C 0.230(2) 0.362(4) 0.5342(4) 0.043(2) Uani 0.491(8) 1 d D U P A 1
H33A H 0.286081 0.425338 0.520909 0.064 Uiso 0.491(8) 1 calc R U P A 1
H33B H 0.108877 0.383588 0.535093 0.064 Uiso 0.491(8) 1 calc R U P A 1
H33C H 0.242361 0.272594 0.525758 0.064 Uiso 0.491(8) 1 calc R U P A 1
Cl1 Cl 0.79777(16) 0.24452(11) 0.66789(3) 0.0584(4) Uani 1 1 d . . . . .
Cl2 Cl 0.51447(12) 0.10858(9) 0.55464(2) 0.0344(2) Uani 1 1 d . . . . .
O2 O 1.0388(7) -0.0007(5) 0.66987(13) 0.0972(16) Uani 1 1 d D . . . .
H2A H 0.975267 0.064169 0.665984 0.146 Uiso 1 1 calc R U . . .
C32 C 1.1016(7) 0.0073(6) 0.70060(18) 0.078(2) Uani 1 1 d D . . . .
H32A H 1.209455 -0.040552 0.702616 0.116 Uiso 1 1 calc R U . . .
H32B H 1.019306 -0.032072 0.714380 0.116 Uiso 1 1 calc R U . . .
H32C H 1.119670 0.100091 0.706197 0.116 Uiso 1 1 calc R U . . .
O1 O 0.5463(6) 0.3582(3) 0.71476(9) 0.0683(11) Uani 1 1 d D . . . .
H1 H 0.620618 0.333044 0.702599 0.102 Uiso 1 1 calc R U . . .
C31 C 0.4698(8) 0.2476(5) 0.72814(15) 0.0709(17) Uani 1 1 d D . . . .
H31A H 0.426331 0.188528 0.711802 0.106 Uiso 1 1 calc R U . . .
H31B H 0.375909 0.276505 0.740800 0.106 Uiso 1 1 calc R U . . .
H31C H 0.554039 0.200542 0.741154 0.106 Uiso 1 1 calc R U . . .
O3 O 0.7020(4) -0.0969(4) 0.51020(9) 0.0550(9) Uani 1 1 d G . . . .
H3A H 0.647768 -0.040243 0.521319 0.082 Uiso 1 1 d G U . . .
H3B H 0.641891 -0.102561 0.493077 0.082 Uiso 1 1 d G U . . .

loop_
_atom_site_aniso_label
_atom_site_aniso_U_11
_atom_site_aniso_U_22
_atom_site_aniso_U_33
_atom_site_aniso_U_23
_atom_site_aniso_U_13
_atom_site_aniso_U_12
P1 0.0220(5) 0.0185(5) 0.0396(6) 0.0018(4) 0.0036(4) 0.0001(4)
P2 0.0214(5) 0.0172(5) 0.0384(6) 0.0012(4) 0.0051(4) -0.0023(4)
O4A 0.061(5) 0.043(4) 0.059(4) -0.004(3) -0.012(3) 0.016(3)
O4B 0.052(4) 0.049(4) 0.086(5) 0.003(4) 0.005(4) 0.004(3)
C1 0.026(2) 0.0201(19) 0.041(2) -0.0015(16) 0.0056(17) 0.0021(15)
C2 0.026(2) 0.027(2) 0.041(2) 0.0021(17) 0.0012(17) 0.0034(16)
C3 0.031(2) 0.028(2) 0.051(3) -0.0057(18) 0.0036(19) -0.0023(17)
C4 0.024(2) 0.0194(19) 0.054(3) -0.0052(17) 0.0051(18) -0.0046(15)
C5 0.028(2) 0.0204(19) 0.047(2) -0.0003(17) 0.0081(18) 0.0001(16)
C6 0.0188(19) 0.0199(18) 0.041(2) 0.0004(16) 0.0017(16) 0.0016(15)
C7 0.0171(18) 0.0192(18) 0.041(2) 0.0000(16) 0.0061(16) 0.0003(14)
C8 0.0187(18) 0.0195(18) 0.040(2) 0.0022(15) 0.0061(16) 0.0021(14)
C9 0.0188(19) 0.0216(18) 0.038(2) 0.0035(16) 0.0024(15) 0.0007(14)
C10 0.0242(19) 0.0134(17) 0.043(2) -0.0004(15) 0.0091(16) -0.0013(14)
C11 0.024(2) 0.0223(19) 0.041(2) -0.0031(16) 0.0087(17) -0.0008(16)
C12 0.025(2) 0.030(2) 0.041(2) 0.0009(17) 0.0032(17) -0.0045(16)
C13 0.032(2) 0.038(2) 0.041(2) 0.0004(19) 0.0064(18) -0.0055(18)
C14 0.031(2) 0.042(2) 0.037(2) -0.0091(19) 0.0021(18) 0.0001(18)
C15 0.027(2) 0.026(2) 0.046(2) -0.0065(18) 0.0041(18) -0.0048(17)
C16 0.022(2) 0.0249(19) 0.041(2) -0.0024(17) 0.0055(16) 0.0015(16)
C17 0.024(2) 0.0181(18) 0.048(2) -0.0041(16) 0.0077(17) -0.0043(15)
C18 0.026(2) 0.0204(19) 0.043(2) 0.0043(16) 0.0044(17) 0.0003(15)
C19 0.025(2) 0.0200(19) 0.047(2) 0.0008(17) -0.0005(17) 0.0073(16)
C20 0.043(3) 0.035(2) 0.058(3) 0.004(2) 0.016(2) 0.010(2)
C21 0.038(3) 0.021(2) 0.109(5) -0.003(2) 0.013(3) 0.0069(19)
C22 0.025(2) 0.0236(19) 0.047(2) 0.0023(17) 0.0114(18) -0.0017(16)
C23 0.033(2) 0.034(2) 0.068(3) -0.001(2) 0.015(2) 0.0013(19)
C24 0.039(3) 0.056(3) 0.043(3) 0.001(2) 0.009(2) -0.002(2)
C25 0.029(2) 0.025(2) 0.046(2) 0.0010(17) 0.0137(18) -0.0078(16)
C26 0.049(3) 0.064(3) 0.046(3) 0.006(2) 0.018(2) -0.011(2)
C27 0.035(3) 0.042(3) 0.070(3) -0.004(2) 0.021(2) -0.001(2)
C28 0.028(2) 0.0230(19) 0.041(2) 0.0021(16) 0.0016(17) 0.0035(16)
C29 0.047(3) 0.021(2) 0.066(3) 0.000(2) 0.009(2) 0.0070(19)
C30 0.030(2) 0.037(2) 0.067(3) -0.001(2) 0.015(2) 0.0085(19)
C33B 0.048(4) 0.034(4) 0.046(5) -0.011(5) 0.011(3) 0.002(3)
C33A 0.048(4) 0.034(4) 0.046(5) -0.011(5) 0.011(3) 0.002(3)
Cl1 0.0460(7) 0.0334(6) 0.0956(10) 0.0161(6) -0.0027(6) -0.0191(5)
Cl2 0.0303(5) 0.0254(5) 0.0474(6) 0.0022(4) 0.0011(4) -0.0049(4)
O2 0.104(4) 0.070(3) 0.120(4) -0.015(3) 0.044(3) 0.007(3)
C32 0.046(3) 0.057(4) 0.132(6) -0.023(4) 0.026(4) -0.001(3)
O1 0.100(3) 0.042(2) 0.061(3) 0.0038(17) -0.024(2) 0.007(2)
C31 0.067(4) 0.046(3) 0.098(5) 0.002(3) -0.015(3) 0.001(3)
O3 0.052(2) 0.049(2) 0.063(2) -0.0012(17) -0.0099(17) 0.0105(16)

loop_
_atom_type_symbol
_atom_type_description
_atom_type_scat_dispersion_real
_atom_type_scat_dispersion_imag
_atom_type_scat_source
C C 0.0181 0.0091 'International Tables Vol C Tables 4.2.6.8 and 6.1.1.4'
H H 0.0000 0.0000 'International Tables Vol C Tables 4.2.6.8 and 6.1.1.4'
Cl Cl 0.3639 0.7018 'International Tables Vol C Tables 4.2.6.8 and 6.1.1.4'
O O 0.0492 0.0322 'International Tables Vol C Tables 4.2.6.8 and 6.1.1.4'
P P 0.2955 0.4335 'International Tables Vol C Tables 4.2.6.8 and 6.1.1.4'

loop_
_exptl_crystal_face_index_h
_exptl_crystal_face_index_k
_exptl_crystal_face_index_l
_exptl_crystal_face_perp_dist
4 -2 -17 0.0218
-4 2 18 0.0062
-5 1 -5 0.0438
1 -5 17 0.0367
5 2 -6 0.0437
1 5 -17 0.0247
-3 -2 -22 0.0531
3 -6 3 0.0301
2 3 21 0.0618

loop_
_geom_angle_atom_site_label_1
_geom_angle_atom_site_label_2
_geom_angle_atom_site_label_3
_geom_angle
_geom_angle_site_symmetry_1
_geom_angle_site_symmetry_3
_geom_angle_publ_flag
C1 P1 C8 93.14(18) . . ?
C1 P1 C19 109.55(18) . . ?
C1 P1 C22 113.30(18) . . ?
C8 P1 C19 113.75(18) . . ?
C8 P1 C22 111.83(18) . . ?
C22 P1 C19 113.61(18) . . ?
C7 P2 C10 93.15(18) . . ?
C7 P2 C25 107.43(19) . . ?
C7 P2 C28 113.16(18) . . ?
C10 P2 C25 118.08(18) . . ?
C10 P2 C28 110.04(18) . . ?
C25 P2 C28 113.34(18) . . ?
C33A O4A H4A 109.5 . . ?
C33B O4B H4B 109.5 . . ?
C2 C1 P1 128.9(3) . . ?
C2 C1 C6 120.9(4) . . ?
C6 C1 P1 110.0(3) . . ?
C1 C2 H2 120.6 . . ?
C1 C2 C3 118.9(4) . . ?
C3 C2 H2 120.6 . . ?
C2 C3 H3 119.8 . . ?
C2 C3 C4 120.4(4) . . ?
C4 C3 H3 119.8 . . ?
C3 C4 H4 119.7 . . ?
C5 C4 C3 120.7(4) . . ?
C5 C4 H4 119.7 . . ?
C4 C5 H5 120.5 . . ?
C6 C5 C4 119.1(4) . . ?
C6 C5 H5 120.5 . . ?
C1 C6 C7 111.1(3) . . ?
C5 C6 C1 120.0(4) . . ?
C5 C6 C7 128.8(4) . . ?
C6 C7 P2 134.3(3) . . ?
C8 C7 P2 107.7(3) . . ?
C8 C7 C6 117.8(4) . . ?
C7 C8 P1 107.9(3) . . ?
C7 C8 C9 117.2(3) . . ?
C9 C8 P1 134.9(3) . . ?
C10 C9 C8 112.7(3) . . ?
C10 C9 C18 121.0(4) . . ?
C18 C9 C8 126.4(4) . . ?
C9 C10 P2 109.1(3) . . ?
C9 C10 C11 121.5(3) . . ?
C11 C10 P2 129.1(3) . . ?
C10 C11 C16 116.5(4) . . ?
C12 C11 C10 124.5(3) . . ?
C12 C11 C16 119.1(4) . . ?
C11 C12 H12 119.7 . . ?
C13 C12 C11 120.6(4) . . ?
C13 C12 H12 119.7 . . ?
C12 C13 H13 119.7 . . ?
C12 C13 C14 120.5(4) . . ?
C14 C13 H13 119.7 . . ?
C13 C14 H14 119.9 . . ?
C15 C14 C13 120.2(4) . . ?
C15 C14 H14 119.9 . . ?
C14 C15 H15 119.7 . . ?
C14 C15 C16 120.6(4) . . ?
C16 C15 H15 119.7 . . ?
C15 C16 C11 118.9(4) . . ?
C17 C16 C11 120.5(4) . . ?
C17 C16 C15 120.5(4) . . ?
C16 C17 H17 119.2 . . ?
C18 C17 C16 121.6(4) . . ?
C18 C17 H17 119.2 . . ?
C9 C18 H18 120.6 . . ?
C17 C18 C9 118.9(4) . . ?
C17 C18 H18 120.6 . . ?
P1 C19 H19 107.5 . . ?
C20 C19 P1 110.0(3) . . ?
C20 C19 H19 107.5 . . ?
C21 C19 P1 113.0(3) . . ?
C21 C19 H19 107.5 . . ?
C21 C19 C20 111.2(4) . . ?
C19 C20 H20A 109.5 . . ?
C19 C20 H20B 109.5 . . ?
C19 C20 H20C 109.5 . . ?
H20A C20 H20B 109.5 . . ?
H20A C20 H20C 109.5 . . ?
H20B C20 H20C 109.5 . . ?
C19 C21 H21A 109.5 . . ?
C19 C21 H21B 109.5 . . ?
C19 C21 H21C 109.5 . . ?
H21A C21 H21B 109.5 . . ?
H21A C21 H21C 109.5 . . ?
H21B C21 H21C 109.5 . . ?
P1 C22 H22 108.1 . . ?
C23 C22 P1 110.7(3) . . ?
C23 C22 H22 108.1 . . ?
C23 C22 C24 112.1(4) . . ?
C24 C22 P1 109.5(3) . . ?
C24 C22 H22 108.1 . . ?
C22 C23 H23A 109.5 . . ?
C22 C23 H23B 109.5 . . ?
C22 C23 H23C 109.5 . . ?
H23A C23 H23B 109.5 . . ?
H23A C23 H23C 109.5 . . ?
H23B C23 H23C 109.5 . . ?
C22 C24 H24A 109.5 . . ?
C22 C24 H24B 109.5 . . ?
C22 C24 H24C 109.5 . . ?
H24A C24 H24B 109.5 . . ?
H24A C24 H24C 109.5 . . ?
H24B C24 H24C 109.5 . . ?
P2 C25 H25 106.5 . . ?
C26 C25 P2 113.6(3) . . ?
C26 C25 H25 106.5 . . ?
C26 C25 C27 112.6(4) . . ?
C27 C25 P2 110.5(3) . . ?
C27 C25 H25 106.5 . . ?
C25 C26 H26A 109.5 . . ?
C25 C26 H26B 109.5 . . ?
C25 C26 H26C 109.5 . . ?
H26A C26 H26B 109.5 . . ?
H26A C26 H26C 109.5 . . ?
H26B C26 H26C 109.5 . . ?
C25 C27 H27A 109.5 . . ?
C25 C27 H27B 109.5 . . ?
C25 C27 H27C 109.5 . . ?
H27A C27 H27B 109.5 . . ?
H27A C27 H27C 109.5 . . ?
H27B C27 H27C 109.5 . . ?
P2 C28 H28 107.2 . . ?
C29 C28 P2 112.3(3) . . ?
C29 C28 H28 107.2 . . ?
C29 C28 C30 112.2(4) . . ?
C30 C28 P2 110.4(3) . . ?
C30 C28 H28 107.2 . . ?
C28 C29 H29A 109.5 . . ?
C28 C29 H29B 109.5 . . ?
C28 C29 H29C 109.5 . . ?
H29A C29 H29B 109.5 . . ?
H29A C29 H29C 109.5 . . ?
H29B C29 H29C 109.5 . . ?
C28 C30 H30A 109.5 . . ?
C28 C30 H30B 109.5 . . ?
C28 C30 H30C 109.5 . . ?
H30A C30 H30B 109.5 . . ?
H30A C30 H30C 109.5 . . ?
H30B C30 H30C 109.5 . . ?
O4B C33B H33D 109.5 . . ?
O4B C33B H33E 109.5 . . ?
O4B C33B H33F 109.5 . . ?
H33D C33B H33E 109.5 . . ?
H33D C33B H33F 109.5 . . ?
H33E C33B H33F 109.5 . . ?
O4A C33A H33A 109.5 . . ?
O4A C33A H33B 109.5 . . ?
O4A C33A H33C 109.5 . . ?
H33A C33A H33B 109.5 . . ?
H33A C33A H33C 109.5 . . ?
H33B C33A H33C 109.5 . . ?
C32 O2 H2A 109.5 . . ?
O2 C32 H32A 109.5 . . ?
O2 C32 H32B 109.5 . . ?
O2 C32 H32C 109.5 . . ?
H32A C32 H32B 109.5 . . ?
H32A C32 H32C 109.5 . . ?
H32B C32 H32C 109.5 . . ?
C31 O1 H1 109.5 . . ?
O1 C31 H31A 109.5 . . ?
O1 C31 H31B 109.5 . . ?
O1 C31 H31C 109.5 . . ?
H31A C31 H31B 109.5 . . ?
H31A C31 H31C 109.5 . . ?
H31B C31 H31C 109.5 . . ?
H3A O3 H3B 104.6 . . ?

loop_
_geom_bond_atom_site_label_1
_geom_bond_atom_site_label_2
_geom_bond_distance
_geom_bond_site_symmetry_2
_geom_bond_publ_flag
P1 C1 1.796(4) . ?
P1 C8 1.803(4) . ?
P1 C19 1.815(4) . ?
P1 C22 1.814(4) . ?
P2 C7 1.801(4) . ?
P2 C10 1.803(4) . ?
P2 C25 1.808(4) . ?
P2 C28 1.809(4) . ?
O4A H4A 0.8400 . ?
O4A C33A 1.397(16) . ?
O4B H4B 0.8400 . ?
O4B C33B 1.392(16) . ?
C1 C2 1.376(6) . ?
C1 C6 1.410(5) . ?
C2 H2 0.9500 . ?
C2 C3 1.394(6) . ?
C3 H3 0.9500 . ?
C3 C4 1.394(6) . ?
C4 H4 0.9500 . ?
C4 C5 1.390(6) . ?
C5 H5 0.9500 . ?
C5 C6 1.384(5) . ?
C6 C7 1.466(5) . ?
C7 C8 1.365(5) . ?
C8 C9 1.456(5) . ?
C9 C10 1.389(5) . ?
C9 C18 1.407(5) . ?
C10 C11 1.424(6) . ?
C11 C12 1.411(6) . ?
C11 C16 1.427(5) . ?
C12 H12 0.9500 . ?
C12 C13 1.367(6) . ?
C13 H13 0.9500 . ?
C13 C14 1.415(6) . ?
C14 H14 0.9500 . ?
C14 C15 1.367(6) . ?
C15 H15 0.9500 . ?
C15 C16 1.417(6) . ?
C16 C17 1.415(6) . ?
C17 H17 0.9500 . ?
C17 C18 1.367(6) . ?
C18 H18 0.9500 . ?
C19 H19 1.0000 . ?
C19 C20 1.533(6) . ?
C19 C21 1.525(6) . ?
C20 H20A 0.9800 . ?
C20 H20B 0.9800 . ?
C20 H20C 0.9800 . ?
C21 H21A 0.9800 . ?
C21 H21B 0.9800 . ?
C21 H21C 0.9800 . ?
C22 H22 1.0000 . ?
C22 C23 1.528(6) . ?
C22 C24 1.539(6) . ?
C23 H23A 0.9800 . ?
C23 H23B 0.9800 . ?
C23 H23C 0.9800 . ?
C24 H24A 0.9800 . ?
C24 H24B 0.9800 . ?
C24 H24C 0.9800 . ?
C25 H25 1.0000 . ?
C25 C26 1.525(6) . ?
C25 C27 1.529(6) . ?
C26 H26A 0.9800 . ?
C26 H26B 0.9800 . ?
C26 H26C 0.9800 . ?
C27 H27A 0.9800 . ?
C27 H27B 0.9800 . ?
C27 H27C 0.9800 . ?
C28 H28 1.0000 . ?
C28 C29 1.521(6) . ?
C28 C30 1.528(5) . ?
C29 H29A 0.9800 . ?
C29 H29B 0.9800 . ?
C29 H29C 0.9800 . ?
C30 H30A 0.9800 . ?
C30 H30B 0.9800 . ?
C30 H30C 0.9800 . ?
C33B H33D 0.9800 . ?
C33B H33E 0.9800 . ?
C33B H33F 0.9800 . ?
C33A H33A 0.9800 . ?
C33A H33B 0.9800 . ?
C33A H33C 0.9800 . ?
O2 H2A 0.8400 . ?
O2 C32 1.407(7) . ?
C32 H32A 0.9800 . ?
C32 H32B 0.9800 . ?
C32 H32C 0.9800 . ?
O1 H1 0.8400 . ?
O1 C31 1.406(6) . ?
C31 H31A 0.9800 . ?
C31 H31B 0.9800 . ?
C31 H31C 0.9800 . ?
O3 H3A 0.8703 . ?
O3 H3B 0.8690 . ?

loop_
_geom_torsion_atom_site_label_1
_geom_torsion_atom_site_label_2
_geom_torsion_atom_site_label_3
_geom_torsion_atom_site_label_4
_geom_torsion
_geom_torsion_site_symmetry_1
_geom_torsion_site_symmetry_2
_geom_torsion_site_symmetry_3
_geom_torsion_site_symmetry_4
_geom_torsion_publ_flag
P1 C1 C2 C3 -177.7(3) . . . . ?
P1 C1 C6 C5 177.4(3) . . . . ?
P1 C1 C6 C7 0.2(4) . . . . ?
P1 C8 C9 C10 174.0(3) . . . . ?
P1 C8 C9 C18 -8.0(6) . . . . ?
P2 C7 C8 P1 -176.89(17) . . . . ?
P2 C7 C8 C9 1.8(4) . . . . ?
P2 C10 C11 C12 -6.6(6) . . . . ?
P2 C10 C11 C16 174.2(3) . . . . ?
C1 P1 C8 C7 1.5(3) . . . . ?
C1 P1 C8 C9 -176.8(4) . . . . ?
C1 P1 C19 C20 51.7(4) . . . . ?
C1 P1 C19 C21 176.6(3) . . . . ?
C1 P1 C22 C23 -72.1(4) . . . . ?
C1 P1 C22 C24 52.0(3) . . . . ?
C1 C2 C3 C4 1.2(6) . . . . ?
C1 C6 C7 P2 174.6(3) . . . . ?
C1 C6 C7 C8 1.0(5) . . . . ?
C2 C1 C6 C5 0.9(6) . . . . ?
C2 C1 C6 C7 -176.3(3) . . . . ?
C2 C3 C4 C5 0.6(6) . . . . ?
C3 C4 C5 C6 -1.6(6) . . . . ?
C4 C5 C6 C1 0.9(5) . . . . ?
C4 C5 C6 C7 177.5(4) . . . . ?
C5 C6 C7 P2 -2.3(6) . . . . ?
C5 C6 C7 C8 -175.9(4) . . . . ?
C6 C1 C2 C3 -1.9(6) . . . . ?
C6 C7 C8 P1 -1.7(4) . . . . ?
C6 C7 C8 C9 176.9(3) . . . . ?
C7 P2 C10 C9 -2.9(3) . . . . ?
C7 P2 C10 C11 -176.9(3) . . . . ?
C7 P2 C25 C26 -179.2(3) . . . . ?
C7 P2 C25 C27 -51.6(4) . . . . ?
C7 P2 C28 C29 -71.0(3) . . . . ?
C7 P2 C28 C30 55.1(4) . . . . ?
C7 C8 C9 C10 -4.2(5) . . . . ?
C7 C8 C9 C18 173.8(3) . . . . ?
C8 P1 C1 C2 175.2(4) . . . . ?
C8 P1 C1 C6 -1.0(3) . . . . ?
C8 P1 C19 C20 -51.0(4) . . . . ?
C8 P1 C19 C21 73.9(4) . . . . ?
C8 P1 C22 C23 31.6(4) . . . . ?
C8 P1 C22 C24 155.7(3) . . . . ?
C8 C9 C10 P2 4.3(4) . . . . ?
C8 C9 C10 C11 178.8(3) . . . . ?
C8 C9 C18 C17 -179.0(3) . . . . ?
C9 C10 C11 C12 -179.8(4) . . . . ?
C9 C10 C11 C16 0.9(5) . . . . ?
C10 P2 C7 C6 -173.4(4) . . . . ?
C10 P2 C7 C8 0.7(3) . . . . ?
C10 P2 C25 C26 -75.7(4) . . . . ?
C10 P2 C25 C27 51.9(4) . . . . ?
C10 P2 C28 C29 -173.7(3) . . . . ?
C10 P2 C28 C30 -47.6(4) . . . . ?
C10 C9 C18 C17 -1.1(5) . . . . ?
C10 C11 C12 C13 -178.2(4) . . . . ?
C10 C11 C16 C15 178.6(3) . . . . ?
C10 C11 C16 C17 -2.1(5) . . . . ?
C11 C12 C13 C14 0.5(6) . . . . ?
C11 C16 C17 C18 1.8(6) . . . . ?
C12 C11 C16 C15 -0.7(5) . . . . ?
C12 C11 C16 C17 178.6(3) . . . . ?
C12 C13 C14 C15 -2.4(6) . . . . ?
C13 C14 C15 C16 2.7(6) . . . . ?
C14 C15 C16 C11 -1.2(6) . . . . ?
C14 C15 C16 C17 179.5(4) . . . . ?
C15 C16 C17 C18 -178.9(4) . . . . ?
C16 C11 C12 C13 1.1(6) . . . . ?
C16 C17 C18 C9 -0.1(6) . . . . ?
C18 C9 C10 P2 -173.8(3) . . . . ?
C18 C9 C10 C11 0.7(6) . . . . ?
C19 P1 C1 C2 58.6(4) . . . . ?
C19 P1 C1 C6 -117.6(3) . . . . ?
C19 P1 C8 C7 114.5(3) . . . . ?
C19 P1 C8 C9 -63.8(4) . . . . ?
C19 P1 C22 C23 162.0(3) . . . . ?
C19 P1 C22 C24 -73.9(3) . . . . ?
C22 P1 C1 C2 -69.4(4) . . . . ?
C22 P1 C1 C6 114.4(3) . . . . ?
C22 P1 C8 C7 -115.2(3) . . . . ?
C22 P1 C8 C9 66.5(4) . . . . ?
C22 P1 C19 C20 179.6(3) . . . . ?
C22 P1 C19 C21 -55.5(4) . . . . ?
C25 P2 C7 C6 -52.6(4) . . . . ?
C25 P2 C7 C8 121.4(3) . . . . ?
C25 P2 C10 C9 -114.6(3) . . . . ?
C25 P2 C10 C11 71.5(4) . . . . ?
C25 P2 C28 C29 51.7(4) . . . . ?
C25 P2 C28 C30 177.7(3) . . . . ?
C28 P2 C7 C6 73.3(4) . . . . ?
C28 P2 C7 C8 -112.7(3) . . . . ?
C28 P2 C10 C9 113.1(3) . . . . ?
C28 P2 C10 C11 -60.8(4) . . . . ?
C28 P2 C25 C26 55.0(4) . . . . ?
C28 P2 C25 C27 -177.3(3) . . . . ?
